data_4300685
loop_
_publ_author_name
'Lee, Hon Man'
'Chiu, Ping Ling'

_journal_name_full 'Inorganic Chemistry'
_journal_paper_doi 10.1021/ic051840n
_journal_year 2006
_chemical_formula_moiety 'C42 H44 Ag2 N8, C4 H10 O, N2 O6'
_chemical_formula_sum 'C46 H54 Ag2 N10 O7'
_chemical_formula_weight 1074.73
_space_group_IT_number 15
_symmetry_cell_setting monoclinic
_symmetry_space_group_name_Hall '-C 2yc'
_symmetry_space_group_name_H-M 'C 1 2/c 1'
_cell_angle_alpha 90.00
_cell_angle_beta 107.04(2)
_cell_angle_gamma 90.00
_cell_formula_units_Z 4
_cell_length_a 30.16(2)
_cell_length_b 8.834(5)
_cell_length_c 18.437(11)
_cell_measurement_temperature 298(2)
_cell_volume 4697(5)
_diffrn_ambient_temperature 298(2)
_exptl_crystal_density_diffrn 1.520
_cod_original_sg_symbol_H-M 'C 2/c'
_cod_database_code 4300685

loop_
_symmetry_equiv_pos_as_xyz
'x, y, z'
'-x, y, -z+1/2'
'x+1/2, y+1/2, z'
'-x+1/2, y+1/2, -z+1/2'
'-x, -y, -z'
'x, -y, z-1/2'
'-x+1/2, -y+1/2, -z'
'x+1/2, -y+1/2, z-1/2'

loop_
_atom_site_label
_atom_site_type_symbol
_atom_site_fract_x
_atom_site_fract_y
_atom_site_fract_z
_atom_site_U_iso_or_equiv
_atom_site_adp_type
_atom_site_occupancy
_atom_site_symmetry_multiplicity
_atom_site_calc_flag
_atom_site_refinement_flags
_atom_site_disorder_assembly
_atom_site_disorder_group
Ag1 Ag 0.94893(2) 0.33052(8) 0.77734(3) 0.0560(3) Uani 1 1 d . . .
N1 N 0.9100(2) 0.1743(7) 0.6182(3) 0.0431(15) Uani 1 1 d . . .
N2 N 0.8571(2) 0.2824(7) 0.6551(4) 0.0466(16) Uani 1 1 d . . .
N3 N 0.9946(2) 0.4428(8) 0.8725(4) 0.0536(18) Uani 1 1 d . . .
N4 N 1.0287(2) 0.3817(7) 0.9302(4) 0.0460(16) Uani 1 1 d . . .
C1 C 0.9032(3) 0.2540(9) 0.6765(4) 0.0441(19) Uani 1 1 d . . .
C2 C 0.8684(3) 0.1503(9) 0.5621(4) 0.053(2) Uani 1 1 d . . .
H2A H 0.8641 0.0965 0.5172 0.064 Uiso 1 1 calc R . .
C3 C 0.8358(3) 0.2195(10) 0.5851(5) 0.058(2) Uani 1 1 d . . .
H3A H 0.8044 0.2245 0.5589 0.069 Uiso 1 1 calc R . .
C4 C 0.8343(3) 0.3692(9) 0.7017(5) 0.057(2) Uani 1 1 d . . .
H4A H 0.8466 0.3368 0.7540 0.068 Uiso 1 1 calc R . .
H4B H 0.8015 0.3458 0.6855 0.068 Uiso 1 1 calc R . .
C5 C 0.8403(3) 0.5400(9) 0.6980(5) 0.054(2) Uani 1 1 d . . .
C6 C 0.8614(3) 0.6019(11) 0.6501(5) 0.067(3) Uani 1 1 d . . .
H6A H 0.8723 0.5404 0.6180 0.080 Uiso 1 1 calc R . .
C7 C 0.8671(4) 0.7641(13) 0.6486(7) 0.095(4) Uani 1 1 d . . .
H7A H 0.8807 0.8073 0.6144 0.114 Uiso 1 1 calc R . .
C8 C 0.8528(4) 0.8530(11) 0.6968(7) 0.087(3) Uani 1 1 d . . .
H8A H 0.8567 0.9573 0.6955 0.104 Uiso 1 1 calc R . .
C9 C 0.8321(3) 0.7906(10) 0.7483(6) 0.064(2) Uani 1 1 d . . .
C10 C 0.8177(3) 0.8843(12) 0.8011(6) 0.076(3) Uani 1 1 d . . .
H10A H 0.8233 0.9879 0.8026 0.092 Uiso 1 1 calc R . .
C11 C 0.7962(4) 0.8225(14) 0.8482(7) 0.084(3) Uani 1 1 d . . .
H11A H 0.7863 0.8851 0.8810 0.101 Uiso 1 1 calc R . .
C12 C 0.7883(3) 0.6683(15) 0.8494(6) 0.085(3) Uani 1 1 d . . .
H12A H 0.7737 0.6281 0.8830 0.102 Uiso 1 1 calc R . .
C13 C 0.8024(3) 0.5743(11) 0.8005(5) 0.063(2) Uani 1 1 d . . .
H13A H 0.7971 0.4708 0.8016 0.075 Uiso 1 1 calc R . .
C14 C 0.8244(3) 0.6314(9) 0.7496(5) 0.054(2) Uani 1 1 d . . .
C15 C 1.0012(3) 0.5931(10) 0.8782(5) 0.059(2) Uani 1 1 d . . .
C16 C 0.9686(2) 0.7019(8) 0.8249(4) 0.079(3) Uani 1 1 d . . .
H16A H 0.9459 0.6458 0.7871 0.118 Uiso 1 1 calc R . .
H16B H 0.9860 0.7651 0.8007 0.118 Uiso 1 1 calc R . .
H16C H 0.9534 0.7637 0.8531 0.118 Uiso 1 1 calc R . .
C17 C 1.0389(2) 0.6243(8) 0.9407(4) 0.061(2) Uani 1 1 d R . .
H17A H 1.0503 0.7197 0.9577 0.073 Uiso 1 1 calc R . .
C18 C 1.0557(3) 0.4911(10) 0.9721(4) 0.053(2) Uani 1 1 d . . .
C19 C 1.0966(3) 0.4605(13) 1.0403(5) 0.083(3) Uani 1 1 d . . .
H19A H 1.1105 0.5547 1.0611 0.125 Uiso 1 1 calc R . .
H19B H 1.1189 0.4001 1.0255 0.125 Uiso 1 1 calc R . .
H19C H 1.0863 0.4073 1.0779 0.125 Uiso 1 1 calc R . .
C20 C 1.0284(3) 0.2177(10) 0.9428(5) 0.059(2) Uani 1 1 d . . .
H20A H 0.9971 0.1870 0.9404 0.070 Uiso 1 1 calc R . .
H20G H 1.0482 0.1955 0.9935 0.070 Uiso 1 1 calc R . .
C21 C 1.04470(18) 0.1241(5) 0.8859(3) 0.052(2) Uani 1 1 d . . .
H21A H 1.0465 0.0184 0.9008 0.063 Uiso 1 1 calc R . .
H21B H 1.0223 0.1328 0.8362 0.063 Uiso 1 1 calc R . .
N5 N 0.90145(18) 0.1164(5) 0.9067(3) 0.096(3) Uani 0.50 1 d PR A 1
O1 O 0.87934(18) 0.2209(5) 0.8672(3) 0.121(7) Uani 0.50 1 d PR A 1
O2 O 0.90175(18) 0.0753(5) 0.9637(3) 0.103(6) Uani 0.50 1 d PR A 1
O3 O 0.93130(18) 0.0546(5) 0.8713(3) 0.137(7) Uani 0.50 1 d PR A 1
N6 N 0.90077(18) 0.1144(5) 0.9063(3) 0.096(3) Uani 0.50 1 d PR B 2
O1A O 0.86532(18) 0.1568(5) 0.9397(3) 0.163(9) Uiso 0.50 1 d PR B 2
O2A O 0.92661(18) 0.0278(5) 0.9483(3) 0.142(9) Uiso 0.50 1 d PR B 2
O3A O 0.89757(18) 0.1696(5) 0.8512(3) 0.117(7) Uiso 0.50 1 d PR B 2
O4 O 0.7500 0.7500 0.5000 0.38(2) Uani 1 2 d SD . .
C22 C 0.7493(11) 0.8827(10) 0.499(2) 0.41(3) Uani 1 1 d D . .
H22A H 0.7816 0.8901 0.5284 0.489 Uiso 1 1 calc R . .
H22B H 0.7330 0.8887 0.5366 0.489 Uiso 1 1 calc R . .
C23 C 0.7462(5) 1.0211(18) 0.4865(8) 0.141(5) Uani 1 1 d . . .
H23A H 0.7260 1.0395 0.4364 0.212 Uiso 1 1 calc R . .
H23B H 0.7763 1.0618 0.4907 0.212 Uiso 1 1 calc R . .
H23C H 0.7338 1.0690 0.5231 0.212 Uiso 1 1 calc R . .

loop_
_atom_site_aniso_label
_atom_site_aniso_U_11
_atom_site_aniso_U_22
_atom_site_aniso_U_33
_atom_site_aniso_U_23
_atom_site_aniso_U_13
_atom_site_aniso_U_12
Ag1 0.0510(4) 0.0643(5) 0.0457(4) -0.0120(4) 0.0031(3) 0.0036(3)
N1 0.045(4) 0.043(4) 0.043(3) -0.003(3) 0.015(3) -0.005(3)
N2 0.053(4) 0.037(4) 0.050(4) -0.004(3) 0.015(3) -0.004(3)
N3 0.050(4) 0.063(5) 0.045(4) -0.012(4) 0.011(3) 0.000(3)
N4 0.046(4) 0.046(4) 0.048(4) -0.004(3) 0.016(3) 0.000(3)
C1 0.045(5) 0.042(4) 0.044(5) -0.001(4) 0.010(4) -0.002(4)
C2 0.049(5) 0.061(6) 0.039(4) -0.008(4) -0.003(4) -0.010(4)
C3 0.042(5) 0.070(6) 0.055(5) -0.008(5) 0.005(4) -0.011(4)
C4 0.053(5) 0.060(6) 0.064(5) -0.009(4) 0.027(4) -0.002(4)
C5 0.055(5) 0.051(5) 0.055(5) -0.006(4) 0.015(4) 0.002(4)
C6 0.071(6) 0.067(6) 0.070(6) 0.011(5) 0.032(5) 0.007(5)
C7 0.132(10) 0.065(7) 0.101(9) 0.029(7) 0.054(8) 0.008(7)
C8 0.098(8) 0.041(6) 0.118(10) 0.010(6) 0.026(7) 0.010(5)
C9 0.067(6) 0.049(6) 0.071(6) 0.002(5) 0.015(5) 0.007(4)
C10 0.066(6) 0.057(6) 0.098(8) -0.027(6) 0.012(6) 0.012(5)
C11 0.066(7) 0.085(9) 0.091(8) -0.033(7) 0.009(6) 0.015(6)
C12 0.071(7) 0.106(10) 0.085(7) -0.002(7) 0.033(6) 0.020(7)
C13 0.051(5) 0.070(6) 0.070(6) -0.001(5) 0.023(5) 0.010(5)
C14 0.046(5) 0.054(6) 0.058(5) -0.009(4) 0.005(4) 0.004(4)
C15 0.070(6) 0.054(6) 0.061(6) -0.010(5) 0.030(5) -0.001(5)
C16 0.100(8) 0.067(7) 0.067(6) 0.009(5) 0.020(6) 0.009(6)
C17 0.065(6) 0.057(6) 0.061(6) -0.023(5) 0.016(5) -0.008(5)
C18 0.047(5) 0.066(6) 0.046(4) -0.023(4) 0.014(4) -0.007(4)
C19 0.070(7) 0.109(9) 0.061(6) -0.026(6) 0.003(5) 0.000(6)
C20 0.048(5) 0.084(7) 0.045(5) 0.001(5) 0.016(4) 0.002(4)
C21 0.051(5) 0.042(5) 0.066(6) 0.010(4) 0.021(4) 0.000(4)
N5 0.119(8) 0.077(6) 0.066(6) 0.005(5) -0.013(6) -0.047(6)
O1 0.24(2) 0.042(8) 0.060(9) 0.003(7) 0.015(12) 0.034(11)
O2 0.182(17) 0.074(9) 0.037(7) 0.036(7) 0.009(10) -0.036(11)
O3 0.111(14) 0.142(17) 0.176(19) -0.067(14) 0.072(14) -0.037(12)
N6 0.119(8) 0.077(6) 0.066(6) 0.005(5) -0.013(6) -0.047(6)
O4 0.34(3) 0.079(11) 0.47(4) -0.041(19) -0.30(3) -0.024(16)
C22 0.41(4) 0.052(10) 0.52(5) -0.04(2) -0.24(4) 0.007(18)
C23 0.098(10) 0.190(16) 0.124(12) -0.006(12) 0.013(9) -0.010(11)

loop_
_geom_bond_atom_site_label_1
_geom_bond_atom_site_label_2
_geom_bond_distance
_geom_bond_site_symmetry_2
_geom_bond_publ_flag
Ag1 C1 2.078(8) . ?
Ag1 N3 2.131(6) . ?
N1 C1 1.352(9) . ?
N1 C2 1.391(9) . ?
N1 C21 1.458(8) 2_756 ?
N2 C1 1.351(10) . ?
N2 C3 1.379(10) . ?
N2 C4 1.463(10) . ?
N3 C15 1.342(10) . ?
N3 N4 1.357(8) . ?
N4 C18 1.351(9) . ?
N4 C20 1.467(11) . ?
C2 C3 1.329(11) . ?
C2 H2A 0.9300 . ?
C3 H3A 0.9300 . ?
C4 C5 1.523(11) . ?
C4 H4A 0.9700 . ?
C4 H4B 0.9700 . ?
C5 C6 1.348(11) . ?
C5 C14 1.434(11) . ?
C6 C7 1.444(14) . ?
C6 H6A 0.9300 . ?
C7 C8 1.349(15) . ?
C7 H7A 0.9300 . ?
C8 C9 1.394(14) . ?
C8 H8A 0.9300 . ?
C9 C14 1.426(12) . ?
C9 C10 1.438(13) . ?
C10 C11 1.343(15) . ?
C10 H10A 0.9300 . ?
C11 C12 1.384(14) . ?
C11 H11A 0.9300 . ?
C12 C13 1.381(13) . ?
C12 H12A 0.9300 . ?
C13 C14 1.392(12) . ?
C13 H13A 0.9300 . ?
C15 C17 1.390(11) . ?
C15 C16 1.512(11) . ?
C16 H16A 0.9600 . ?
C16 H16B 0.9600 . ?
C16 H16C 0.9600 . ?
C17 C18 1.343(10) . ?
C17 H17A 0.9300 . ?
C18 C19 1.504(11) . ?
C19 H19A 0.9600 . ?
C19 H19B 0.9600 . ?
C19 H19C 0.9600 . ?
C20 C21 1.526(10) . ?
C20 H20A 0.9700 . ?
C20 H20G 0.9700 . ?
C21 N1 1.458(8) 2_756 ?
C21 H21A 0.9700 . ?
C21 H21B 0.9700 . ?
N5 O2 1.1091 . ?
N5 O1 1.2421 . ?
N5 O3 1.3708 . ?
N6 O3A 1.1045 . ?
N6 O2A 1.1996 . ?
N6 O1A 1.4318 . ?
O4 C22 1.173(9) . ?
O4 C22 1.173(9) 7_666 ?
C22 C23 1.241(18) . ?
C22 H22A 0.9700 . ?
C22 H22B 0.9700 . ?
C23 H23A 0.9600 . ?
C23 H23B 0.9600 . ?
C23 H23C 0.9600 . ?
